data_4122110
loop_
_publ_author_name
'Tan, Gengwen'
'Szilv\'asi, Tibor'
'Inoue, Shigeyoshi'
'Blom, Burgert'
'Driess, Matthias'

_publ_section_title
;
 An elusive hydridoaluminum(i) complex for facile C-h and C-o bond
 activation of ethers and access to its isolable hydridogallium(i)
 analogue: syntheses, structures, and theoretical studies.
;
_journal_issue 27
_journal_name_full 'Journal of the American Chemical Society'
_journal_page_first 9732
_journal_page_last 9742
_journal_paper_doi 10.1021/ja504448v
_journal_volume 136
_journal_year 2014
_chemical_formula_moiety 'C35 H40 Al Br Fe N4 O4, 4(C4 H8 O)'
_chemical_formula_sum 'C51 H72 Al Br Fe N4 O8'
_chemical_formula_weight 1031.87
_chemical_name_systematic
; 
 ? 
;
_space_group_IT_number 14
_symmetry_cell_setting monoclinic
_symmetry_space_group_name_Hall '-P 2ybc'
_symmetry_space_group_name_H-M 'P 1 21/c 1'
_atom_sites_solution_hydrogens geom
_atom_sites_solution_primary direct
_atom_sites_solution_secondary difmap
_audit_creation_method
;
CrysAlisPro, Agilent Technologies,
Version 1.171.36.28 (release 01-02-2013 CrysAlis171 .NET)
(compiled Feb  1 2013,16:14:44)
;
_cell_angle_alpha 90.00
_cell_angle_beta 100.1990(10)
_cell_angle_gamma 90.00
_cell_formula_units_Z 4
_cell_length_a 14.5976(2)
_cell_length_b 15.2398(2)
_cell_length_c 23.9900(3)
_cell_measurement_reflns_used 11008
_cell_measurement_temperature 150(2)
_cell_measurement_theta_max 73.7250
_cell_measurement_theta_min 3.3040
_cell_volume 5252.59(12)
_computing_cell_refinement
;
CrysAlisPro, Agilent Technologies,
Version 1.171.36.28 (release 01-02-2013 CrysAlis171 .NET)
(compiled Feb  1 2013,16:14:44)
;
_computing_data_collection
;
CrysAlisPro, Agilent Technologies,
Version 1.171.36.28 (release 01-02-2013 CrysAlis171 .NET)
(compiled Feb  1 2013,16:14:44)
;
_computing_data_reduction
;
CrysAlisPro, Agilent Technologies,
Version 1.171.36.28 (release 01-02-2013 CrysAlis171 .NET)
(compiled Feb  1 2013,16:14:44)
;
_computing_structure_refinement 'SHELXL-97 (Sheldrick, 1997)'
_computing_structure_solution 'SHELXS-97 (Sheldrick, 1990)'
_diffrn_ambient_temperature 150(2)
_diffrn_measured_fraction_theta_full 0.999
_diffrn_measured_fraction_theta_max 0.999
_diffrn_measurement_device_type 'SuperNova, Single source at offset, Atlas'
_diffrn_measurement_method '\w scans'
_diffrn_radiation_monochromator mirror
_diffrn_radiation_source 'SuperNova (Cu) X-ray Source'
_diffrn_radiation_type CuK\a
_diffrn_radiation_wavelength 1.54178
_diffrn_reflns_av_R_equivalents 0.0328
_diffrn_reflns_av_sigmaI/netI 0.0394
_diffrn_reflns_limit_h_max 17
_diffrn_reflns_limit_h_min -12
_diffrn_reflns_limit_k_max 18
_diffrn_reflns_limit_k_min -18
_diffrn_reflns_limit_l_max 28
_diffrn_reflns_limit_l_min -28
_diffrn_reflns_number 22244
_diffrn_reflns_theta_full 67.49
_diffrn_reflns_theta_max 67.49
_diffrn_reflns_theta_min 3.45
_exptl_absorpt_coefficient_mu 3.791
_exptl_absorpt_correction_T_max 0.4760
_exptl_absorpt_correction_T_min 0.3423
_exptl_absorpt_correction_type multi-scan
_exptl_absorpt_process_details
;
CrysAlisPro, Agilent Technologies,
Version 1.171.36.28 (release 01-02-2013 CrysAlis171 .NET)
(compiled Feb  1 2013,16:14:44)
Empirical absorption correction using spherical harmonics,
 implemented in SCALE3 ABSPACK scaling algorithm.
;
_exptl_crystal_colour brown
_exptl_crystal_density_diffrn 1.305
_exptl_crystal_density_method 'not measured'
_exptl_crystal_description block
_exptl_crystal_F_000 2176
_exptl_crystal_size_max 0.36
_exptl_crystal_size_mid 0.31
_exptl_crystal_size_min 0.23
_refine_diff_density_max 1.243
_refine_diff_density_min -0.968
_refine_diff_density_rms 0.086
_refine_ls_extinction_method none
_refine_ls_goodness_of_fit_ref 1.113
_refine_ls_hydrogen_treatment constr
_refine_ls_matrix_type full
_refine_ls_number_parameters 724
_refine_ls_number_reflns 9459
_refine_ls_number_restraints 656
_refine_ls_restrained_S_all 1.132
_refine_ls_R_factor_all 0.0737
_refine_ls_R_factor_gt 0.0582
_refine_ls_shift/su_max 0.002
_refine_ls_shift/su_mean 0.000
_refine_ls_structure_factor_coef Fsqd
_refine_ls_weighting_details 'calc w=1/[\s^2^(Fo^2^)+(0.0950P)^2^+6.3957P] where P=(Fo^2^+2Fc^2^)/3'
_refine_ls_weighting_scheme calc
_refine_ls_wR_factor_gt 0.1660
_refine_ls_wR_factor_ref 0.1779
_reflns_number_gt 7574
_reflns_number_total 9459
_reflns_threshold_expression >2sigma(I)
_cod_data_source_file ja504448v_si_002.cif
_cod_data_source_block compound3
_cod_depositor_comments 'Adding full bibliography for 4122109--4122114.cif.'
_cod_original_sg_symbol_H-M P21/c
_cod_database_code 4122110

loop_
_symmetry_equiv_pos_as_xyz
'x, y, z'
'-x, y+1/2, -z+1/2'
'-x, -y, -z'
'x, -y-1/2, z-1/2'

loop_
_atom_site_label
_atom_site_type_symbol
_atom_site_fract_x
_atom_site_fract_y
_atom_site_fract_z
_atom_site_U_iso_or_equiv
_atom_site_adp_type
_atom_site_occupancy
_atom_site_symmetry_multiplicity
_atom_site_calc_flag
_atom_site_refinement_flags
_atom_site_disorder_assembly
_atom_site_disorder_group
Br1 Br 0.05354(3) 0.27652(3) 0.301600(19) 0.03514(15) Uani 1 1 d . . .
Fe1 Fe -0.11174(4) 0.27316(4) 0.13844(2) 0.02358(17) Uani 1 1 d . . .
Al1 Al -0.02718(7) 0.20522(7) 0.22260(4) 0.0198(2) Uani 1 1 d . . .
N1 N -0.15604(19) 0.10278(19) 0.29544(13) 0.0223(6) Uani 1 1 d . . .
N2 N -0.11451(19) 0.03356(18) 0.22624(12) 0.0208(6) Uani 1 1 d . . .
N3 N 0.02518(19) 0.03197(18) 0.18593(12) 0.0215(6) Uani 1 1 d . . .
N4 N 0.15521(19) 0.10005(19) 0.20597(13) 0.0234(6) Uani 1 1 d . . .
O1 O -0.2703(2) 0.1646(2) 0.15416(14) 0.0461(8) Uani 1 1 d . . .
O2 O -0.2051(3) 0.3818(3) 0.04453(16) 0.0656(11) Uani 1 1 d . . .
O3 O -0.0042(2) 0.1655(2) 0.07257(13) 0.0439(7) Uani 1 1 d . . .
O4 O -0.0461(2) 0.43188(19) 0.20178(13) 0.0450(8) Uani 1 1 d . . .
O6 O 0.3915(2) -0.0102(3) 0.15858(19) 0.0659(11) Uani 1 1 d . I .
C1 C -0.2014(2) 0.0227(2) 0.29108(16) 0.0258(8) Uani 1 1 d . . .
H1A H -0.2434 0.0025 0.3143 0.031 Uiso 1 1 calc R . .
C2 C -0.1751(2) -0.0213(2) 0.24823(16) 0.0256(8) Uani 1 1 d . . .
H2A H -0.1942 -0.0786 0.2355 0.031 Uiso 1 1 calc R . .
C3 C -0.1032(2) 0.1109(2) 0.25442(15) 0.0200(7) Uani 1 1 d . . .
C4 C -0.0744(2) 0.0144(2) 0.17623(15) 0.0215(7) Uani 1 1 d . . .
H4A H -0.1056 0.0507 0.1442 0.026 Uiso 1 1 calc R . .
H4B H -0.0854 -0.0480 0.1658 0.026 Uiso 1 1 calc R . .
C5 C 0.0921(2) -0.0241(2) 0.17160(17) 0.0286(8) Uani 1 1 d . . .
H5A H 0.0823 -0.0815 0.1562 0.034 Uiso 1 1 calc R . .
C6 C 0.1734(3) 0.0187(2) 0.18372(18) 0.0317(9) Uani 1 1 d . . .
H6A H 0.2324 -0.0024 0.1782 0.038 Uiso 1 1 calc R . .
C7 C 0.0628(2) 0.1093(2) 0.20644(15) 0.0224(7) Uani 1 1 d . . .
C8 C -0.1629(3) 0.1682(2) 0.33859(16) 0.0277(8) Uani 1 1 d . . .
C9 C -0.2374(3) 0.2261(3) 0.3295(2) 0.0348(9) Uani 1 1 d . . .
C10 C -0.2408(4) 0.2895(3) 0.3722(3) 0.0542(14) Uani 1 1 d . . .
H10A H -0.2897 0.3314 0.3674 0.065 Uiso 1 1 calc R . .
C11 C -0.1748(4) 0.2911(4) 0.4202(3) 0.0663(18) Uani 1 1 d . . .
H11A H -0.1781 0.3347 0.4481 0.080 Uiso 1 1 calc R . .
C12 C -0.1036(4) 0.2307(4) 0.4288(2) 0.0541(14) Uani 1 1 d . . .
H12A H -0.0595 0.2322 0.4630 0.065 Uiso 1 1 calc R . .
C13 C -0.0951(3) 0.1672(3) 0.38814(17) 0.0370(10) Uani 1 1 d . B .
C14 C -0.0182(3) 0.0992(3) 0.39902(19) 0.0439(10) Uani 1 1 d U . .
H14 H -0.0036 0.0826 0.3612 0.053 Uiso 1 1 calc R A 1
C15 C -0.052(2) 0.013(2) 0.4255(9) 0.047(3) Uani 0.50 1 d PU B 1
H15A H -0.0208 -0.0376 0.4124 0.070 Uiso 0.50 1 calc PR B 1
H15B H -0.1194 0.0073 0.4138 0.070 Uiso 0.50 1 calc PR B 1
H15C H -0.0367 0.0169 0.4669 0.070 Uiso 0.50 1 calc PR B 1
C16 C 0.0729(11) 0.1180(10) 0.4368(6) 0.044(3) Uani 0.50 1 d PU B 1
H16A H 0.1025 0.1686 0.4220 0.065 Uiso 0.50 1 calc PR B 1
H16B H 0.1136 0.0667 0.4379 0.065 Uiso 0.50 1 calc PR B 1
H16C H 0.0621 0.1311 0.4751 0.065 Uiso 0.50 1 calc PR B 1
C15A C -0.057(2) 0.013(2) 0.4132(9) 0.044(3) Uani 0.50 1 d PU B 2
H15D H -0.1021 -0.0080 0.3808 0.066 Uiso 0.50 1 calc PR B 2
H15E H -0.0875 0.0197 0.4461 0.066 Uiso 0.50 1 calc PR B 2
H15F H -0.0061 -0.0299 0.4220 0.066 Uiso 0.50 1 calc PR B 2
C16A C 0.0577(12) 0.1409(12) 0.4479(7) 0.047(3) Uani 0.50 1 d PU B 2
H16D H 0.0866 0.1917 0.4329 0.071 Uiso 0.50 1 calc PR B 2
H16E H 0.1056 0.0970 0.4614 0.071 Uiso 0.50 1 calc PR B 2
H16F H 0.0276 0.1595 0.4793 0.071 Uiso 0.50 1 calc PR B 2
C17 C -0.3154(3) 0.2212(3) 0.2794(2) 0.0439(11) Uani 1 1 d . . .
H17A H -0.2990 0.1751 0.2533 0.053 Uiso 1 1 calc R . .
C18 C -0.4049(3) 0.1924(4) 0.2992(3) 0.0622(15) Uani 1 1 d . . .
H18A H -0.3964 0.1333 0.3155 0.093 Uiso 1 1 calc R . .
H18B H -0.4563 0.1918 0.2668 0.093 Uiso 1 1 calc R . .
H18C H -0.4192 0.2334 0.3279 0.093 Uiso 1 1 calc R . .
C19 C -0.3273(5) 0.3086(4) 0.2466(3) 0.0747(18) Uani 1 1 d . . .
H19A H -0.2690 0.3235 0.2339 0.112 Uiso 1 1 calc R . .
H19B H -0.3433 0.3552 0.2714 0.112 Uiso 1 1 calc R . .
H19C H -0.3772 0.3027 0.2137 0.112 Uiso 1 1 calc R . .
C20 C 0.2263(2) 0.1655(2) 0.22589(17) 0.0276(8) Uani 1 1 d . . .
C21 C 0.2677(3) 0.1646(3) 0.28365(18) 0.0355(9) Uani 1 1 d . F .
C22 C 0.3352(3) 0.2281(3) 0.3004(2) 0.0468(12) Uani 1 1 d . . .
H22A H 0.3654 0.2301 0.3388 0.056 Uiso 1 1 calc R . .
C23 C 0.3597(3) 0.2885(3) 0.2627(2) 0.0498(13) Uani 1 1 d . . .
H23A H 0.4054 0.3317 0.2758 0.060 Uiso 1 1 calc R . .
C24 C 0.3191(3) 0.2871(3) 0.2073(2) 0.0425(11) Uani 1 1 d . . .
H24A H 0.3366 0.3294 0.1821 0.051 Uiso 1 1 calc R . .
C25 C 0.2512(3) 0.2236(2) 0.18664(18) 0.0295(8) Uani 1 1 d . D .
C26 C 0.2128(3) 0.2203(3) 0.1246(2) 0.0404(10) Uani 1 1 d U . .
H26 H 0.1616 0.1759 0.1195 0.049 Uiso 1 1 calc R C 1
C27 C 0.1731(14) 0.3005(13) 0.0981(8) 0.046(3) Uani 0.50 1 d PU D 1
H27A H 0.1931 0.3082 0.0615 0.069 Uiso 0.50 1 calc PR D 1
H27B H 0.1945 0.3506 0.1227 0.069 Uiso 0.50 1 calc PR D 1
H27C H 0.1051 0.2971 0.0923 0.069 Uiso 0.50 1 calc PR D 1
C28 C 0.2920(14) 0.1816(9) 0.0952(8) 0.043(3) Uani 0.50 1 d PU D 1
H28A H 0.3114 0.1244 0.1120 0.065 Uiso 0.50 1 calc PR D 1
H28B H 0.3453 0.2217 0.1008 0.065 Uiso 0.50 1 calc PR D 1
H28C H 0.2686 0.1745 0.0546 0.065 Uiso 0.50 1 calc PR D 1
C27A C 0.1593(14) 0.3139(12) 0.1099(8) 0.045(3) Uani 0.50 1 d PU D 2
H27D H 0.1120 0.3212 0.1338 0.068 Uiso 0.50 1 calc PR D 2
H27E H 0.1294 0.3145 0.0700 0.068 Uiso 0.50 1 calc PR D 2
H27F H 0.2044 0.3619 0.1171 0.068 Uiso 0.50 1 calc PR D 2
C28A C 0.2865(14) 0.2093(9) 0.0884(9) 0.048(3) Uani 0.50 1 d PU D 2
H28D H 0.3185 0.1532 0.0972 0.072 Uiso 0.50 1 calc PR D 2
H28E H 0.3316 0.2574 0.0960 0.072 Uiso 0.50 1 calc PR D 2
H28F H 0.2573 0.2103 0.0483 0.072 Uiso 0.50 1 calc PR D 2
C29 C 0.2437(3) 0.0961(4) 0.3249(2) 0.0479(11) Uani 1 1 d U . .
H29 H 0.1753 0.0869 0.3126 0.058 Uiso 1 1 calc R E 1
C30 C 0.2531(12) 0.1191(15) 0.3848(10) 0.060(3) Uani 0.50 1 d PU F 1
H30A H 0.2074 0.0860 0.4018 0.090 Uiso 0.50 1 calc PR F 1
H30B H 0.2420 0.1821 0.3884 0.090 Uiso 0.50 1 calc PR F 1
H30C H 0.3160 0.1047 0.4044 0.090 Uiso 0.50 1 calc PR F 1
C31 C 0.2846(14) 0.009(2) 0.3161(12) 0.049(3) Uani 0.50 1 d PU F 1
H31A H 0.2607 -0.0116 0.2775 0.074 Uiso 0.50 1 calc PR F 1
H31B H 0.2675 -0.0332 0.3434 0.074 Uiso 0.50 1 calc PR F 1
H31C H 0.3525 0.0138 0.3215 0.074 Uiso 0.50 1 calc PR F 1
C30A C 0.2791(10) 0.1341(15) 0.3872(9) 0.052(3) Uani 0.50 1 d PU F 2
H30D H 0.2442 0.1874 0.3925 0.078 Uiso 0.50 1 calc PR F 2
H30E H 0.3456 0.1481 0.3918 0.078 Uiso 0.50 1 calc PR F 2
H30F H 0.2693 0.0901 0.4153 0.078 Uiso 0.50 1 calc PR F 2
C31A C 0.3046(15) 0.012(2) 0.3237(13) 0.053(3) Uani 0.50 1 d PU F 2
H31D H 0.2879 -0.0169 0.2868 0.080 Uiso 0.50 1 calc PR F 2
H31E H 0.2934 -0.0284 0.3536 0.080 Uiso 0.50 1 calc PR F 2
H31F H 0.3705 0.0283 0.3300 0.080 Uiso 0.50 1 calc PR F 2
C32 C -0.2075(3) 0.2099(3) 0.14993(17) 0.0318(9) Uani 1 1 d . . .
C33 C -0.1689(3) 0.3376(3) 0.08125(19) 0.0398(10) Uani 1 1 d . . .
C34 C -0.0436(3) 0.2096(3) 0.10009(17) 0.0316(9) Uani 1 1 d . . .
C35 C -0.0700(3) 0.3669(3) 0.17869(17) 0.0303(8) Uani 1 1 d . . .
O5 O 0.5019(7) 0.2493(8) 0.4382(4) 0.117(2) Uani 0.638(11) 1 d PDU G 1
C41 C 0.5899(8) 0.2371(11) 0.4750(7) 0.120(2) Uani 0.638(11) 1 d PDU G 1
H41A H 0.5948 0.1766 0.4901 0.144 Uiso 0.638(11) 1 calc PR G 1
H41B H 0.6414 0.2470 0.4539 0.144 Uiso 0.638(11) 1 calc PR G 1
C42 C 0.5951(9) 0.2988(12) 0.5201(6) 0.123(2) Uani 0.638(11) 1 d PDU G 1
H42A H 0.6475 0.3400 0.5199 0.148 Uiso 0.638(11) 1 calc PR G 1
H42B H 0.6040 0.2683 0.5571 0.148 Uiso 0.638(11) 1 calc PR G 1
C43 C 0.5057(10) 0.3456(12) 0.5096(8) 0.121(2) Uani 0.638(11) 1 d PDU G 1
H43A H 0.4845 0.3590 0.5456 0.145 Uiso 0.638(11) 1 calc PR G 1
H43B H 0.5111 0.4012 0.4890 0.145 Uiso 0.638(11) 1 calc PR G 1
C44 C 0.4430(7) 0.2865(14) 0.4757(7) 0.119(2) Uani 0.638(11) 1 d PDU G 1
H44A H 0.3888 0.3179 0.4540 0.143 Uiso 0.638(11) 1 calc PR G 1
H44B H 0.4207 0.2405 0.4993 0.143 Uiso 0.638(11) 1 calc PR G 1
O5A O 0.4537(11) 0.2874(16) 0.4592(7) 0.120(2) Uani 0.362(11) 1 d PDU G 2
C41A C 0.5289(19) 0.2272(19) 0.4604(11) 0.120(2) Uani 0.362(11) 1 d PDU G 2
H41C H 0.5521 0.2290 0.4240 0.144 Uiso 0.362(11) 1 calc PR G 2
H41D H 0.5081 0.1666 0.4665 0.144 Uiso 0.362(11) 1 calc PR G 2
C42A C 0.6020(13) 0.253(2) 0.5066(11) 0.121(2) Uani 0.362(11) 1 d PDU G 2
H42C H 0.6343 0.2015 0.5257 0.145 Uiso 0.362(11) 1 calc PR G 2
H42D H 0.6481 0.2917 0.4930 0.145 Uiso 0.362(11) 1 calc PR G 2
C43A C 0.5522(17) 0.3003(19) 0.5441(8) 0.122(2) Uani 0.362(11) 1 d PDU G 2
H43C H 0.5936 0.3423 0.5680 0.146 Uiso 0.362(11) 1 calc PR G 2
H43D H 0.5253 0.2594 0.5688 0.146 Uiso 0.362(11) 1 calc PR G 2
C44A C 0.4793(18) 0.3461(19) 0.5056(11) 0.119(2) Uani 0.362(11) 1 d PDU G 2
H44C H 0.4255 0.3588 0.5242 0.143 Uiso 0.362(11) 1 calc PR G 2
H44D H 0.5030 0.4021 0.4926 0.143 Uiso 0.362(11) 1 calc PR G 2
C51 C 0.4555(4) 0.0334(5) 0.2007(3) 0.0736(15) Uani 1 1 d U . .
H51A H 0.4771 -0.0058 0.2332 0.088 Uiso 1 1 calc R H 3
H51B H 0.4270 0.0864 0.2144 0.088 Uiso 1 1 calc R H 3
C52 C 0.5355(11) 0.0581(12) 0.1706(7) 0.0724(18) Uani 0.50 1 d PU I 3
H52A H 0.5232 0.1147 0.1504 0.087 Uiso 0.50 1 calc PR I 3
H52B H 0.5949 0.0624 0.1978 0.087 Uiso 0.50 1 calc PR I 3
C52A C 0.5436(11) 0.0341(12) 0.1874(7) 0.0734(19) Uani 0.50 1 d PU I 4
H52C H 0.5880 0.0041 0.2173 0.088 Uiso 0.50 1 calc PR I 4
H52D H 0.5650 0.0952 0.1839 0.088 Uiso 0.50 1 calc PR I 4
C53 C 0.5378(4) -0.0141(5) 0.1310(3) 0.0738(14) Uani 1 1 d U . .
H53A H 0.5744 -0.0643 0.1493 0.089 Uiso 1 1 calc R I 3
H53B H 0.5640 0.0048 0.0976 0.089 Uiso 1 1 calc R I 3
C54 C 0.4386(4) -0.0364(5) 0.1153(3) 0.0768(16) Uani 1 1 d U I .
H54A H 0.4116 -0.0065 0.0795 0.092 Uiso 1 1 calc R . .
H54B H 0.4315 -0.1005 0.1093 0.092 Uiso 1 1 calc R . .
O7 O 0.6534(2) 0.9776(3) 0.37678(15) 0.0561(8) Uani 1 1 d U K .
C61 C 0.5582(4) 0.9620(4) 0.3720(2) 0.0629(12) Uani 1 1 d U . .
H61A H 0.5451 0.8982 0.3711 0.076 Uiso 1 1 calc R J 5
H61B H 0.5233 0.9891 0.3371 0.076 Uiso 1 1 calc R J 5
C62 C 0.5316(9) 1.0038(10) 0.4243(5) 0.0677(16) Uani 0.50 1 d PU K 5
H62A H 0.4811 0.9703 0.4373 0.081 Uiso 0.50 1 calc PR K 5
H62B H 0.5106 1.0651 0.4165 0.081 Uiso 0.50 1 calc PR K 5
C63 C 0.6218(11) 1.0009(10) 0.4693(6) 0.0714(18) Uani 0.50 1 d PU K 5
H63A H 0.6253 1.0502 0.4964 0.086 Uiso 0.50 1 calc PR K 5
H63B H 0.6287 0.9446 0.4901 0.086 Uiso 0.50 1 calc PR K 5
C62A C 0.5337(9) 0.9491(11) 0.4255(6) 0.0722(17) Uani 0.50 1 d PU K 6
H62C H 0.5101 0.8888 0.4289 0.087 Uiso 0.50 1 calc PR K 6
H62D H 0.4852 0.9915 0.4319 0.087 Uiso 0.50 1 calc PR K 6
C63A C 0.6173(12) 0.9630(11) 0.4647(7) 0.0731(17) Uani 0.50 1 d PU K 6
H63C H 0.6431 0.9063 0.4803 0.088 Uiso 0.50 1 calc PR K 6
H63D H 0.6052 1.0002 0.4964 0.088 Uiso 0.50 1 calc PR K 6
C64 C 0.6879(4) 1.0098(5) 0.4321(2) 0.0698(12) Uani 1 1 d U . .
H64A H 0.7045 1.0724 0.4297 0.084 Uiso 1 1 calc R K 5
H64B H 0.7453 0.9773 0.4482 0.084 Uiso 1 1 calc R K 5
O8 O 0.8176(5) 0.6132(4) 0.5687(3) 0.1238(16) Uani 1 1 d DU . .
C71 C 0.8901(6) 0.5958(6) 0.5367(4) 0.1094(18) Uani 1 1 d DU . .
H71A H 0.8976 0.6462 0.5118 0.131 Uiso 1 1 calc R . .
H71B H 0.9501 0.5855 0.5624 0.131 Uiso 1 1 calc R . .
C72 C 0.8626(6) 0.5192(5) 0.5035(4) 0.1097(18) Uani 1 1 d DU . .
H72A H 0.8470 0.5348 0.4628 0.132 Uiso 1 1 calc R . .
H72B H 0.9140 0.4759 0.5084 0.132 Uiso 1 1 calc R . .
C73 C 0.7860(6) 0.4842(5) 0.5215(4) 0.1087(18) Uani 1 1 d DU . .
H73A H 0.8020 0.4262 0.5392 0.130 Uiso 1 1 calc R . .
H73B H 0.7350 0.4759 0.4888 0.130 Uiso 1 1 calc R . .
C74 C 0.7562(5) 0.5424(6) 0.5619(4) 0.1085(17) Uani 1 1 d DU . .
H74A H 0.6919 0.5629 0.5479 0.130 Uiso 1 1 calc R . .
H74B H 0.7576 0.5120 0.5985 0.130 Uiso 1 1 calc R . .

loop_
_atom_site_aniso_label
_atom_site_aniso_U_11
_atom_site_aniso_U_22
_atom_site_aniso_U_33
_atom_site_aniso_U_23
_atom_site_aniso_U_13
_atom_site_aniso_U_12
Br1 0.0416(3) 0.0290(2) 0.0320(3) -0.00331(16) -0.00148(19) -0.00294(16)
Fe1 0.0257(3) 0.0240(3) 0.0190(3) 0.0019(2) -0.0016(2) 0.0008(2)
Al1 0.0216(5) 0.0179(5) 0.0191(5) -0.0002(4) 0.0009(4) 0.0000(4)
N1 0.0236(14) 0.0231(15) 0.0202(15) -0.0026(12) 0.0035(12) -0.0001(11)
N2 0.0201(13) 0.0206(14) 0.0206(15) -0.0014(12) 0.0009(11) -0.0021(11)
N3 0.0239(14) 0.0207(14) 0.0194(15) -0.0024(12) 0.0024(12) 0.0017(11)
N4 0.0205(14) 0.0230(15) 0.0263(16) -0.0007(12) 0.0025(12) 0.0018(11)
O1 0.0347(16) 0.061(2) 0.0399(18) 0.0049(15) 0.0001(13) -0.0128(15)
O2 0.081(3) 0.063(2) 0.044(2) 0.0217(18) -0.0140(19) 0.013(2)
O3 0.0434(16) 0.0525(19) 0.0362(17) -0.0138(15) 0.0084(14) 0.0037(14)
O4 0.063(2) 0.0271(15) 0.0394(18) -0.0017(13) -0.0074(15) -0.0027(14)
O6 0.0418(18) 0.079(3) 0.080(3) -0.013(2) 0.0208(18) -0.0173(18)
C1 0.0254(17) 0.0245(18) 0.026(2) 0.0018(15) 0.0021(15) -0.0042(14)
C2 0.0226(17) 0.0244(18) 0.030(2) -0.0004(15) 0.0061(15) -0.0052(14)
C3 0.0191(15) 0.0222(17) 0.0175(17) -0.0029(14) 0.0003(13) 0.0008(13)
C4 0.0219(16) 0.0216(17) 0.0196(18) -0.0052(14) -0.0004(13) -0.0006(13)
C5 0.0274(18) 0.0245(18) 0.035(2) -0.0038(16) 0.0094(16) 0.0051(14)
C6 0.0296(19) 0.0267(19) 0.040(2) -0.0020(17) 0.0086(17) 0.0055(15)
C7 0.0250(17) 0.0238(17) 0.0176(18) 0.0012(14) 0.0015(14) -0.0012(14)
C8 0.0309(19) 0.0280(19) 0.027(2) -0.0071(16) 0.0121(16) -0.0068(15)
C9 0.037(2) 0.031(2) 0.041(3) -0.0068(17) 0.0183(19) -0.0017(16)
C10 0.059(3) 0.041(3) 0.073(4) -0.019(2) 0.038(3) -0.003(2)
C11 0.077(4) 0.072(4) 0.058(4) -0.045(3) 0.034(3) -0.028(3)
C12 0.056(3) 0.074(4) 0.037(3) -0.027(2) 0.020(2) -0.024(3)
C13 0.041(2) 0.048(2) 0.023(2) -0.0061(18) 0.0099(18) -0.0160(19)
C14 0.040(2) 0.064(3) 0.025(2) 0.002(2) 0.0000(17) -0.005(2)
C15 0.051(5) 0.055(4) 0.025(7) 0.002(6) -0.015(6) -0.008(4)
C16 0.043(5) 0.061(7) 0.025(6) 0.003(5) 0.001(4) -0.005(5)
C15A 0.050(5) 0.054(4) 0.023(7) 0.005(6) -0.006(6) 0.002(4)
C16A 0.043(6) 0.069(7) 0.027(6) -0.005(5) 0.003(4) -0.005(5)
C17 0.039(2) 0.036(2) 0.059(3) 0.001(2) 0.015(2) 0.0112(18)
C18 0.038(3) 0.076(4) 0.075(4) -0.011(3) 0.016(3) 0.003(3)
C19 0.098(5) 0.050(3) 0.079(5) 0.011(3) 0.021(4) 0.035(3)
C20 0.0206(17) 0.0291(19) 0.032(2) -0.0052(16) 0.0020(15) 0.0010(14)
C21 0.0225(18) 0.050(3) 0.033(2) -0.0027(19) 0.0027(16) 0.0039(17)
C22 0.033(2) 0.066(3) 0.037(3) -0.014(2) -0.0061(19) -0.004(2)
C23 0.035(2) 0.052(3) 0.059(3) -0.017(2) -0.001(2) -0.014(2)
C24 0.034(2) 0.034(2) 0.060(3) -0.003(2) 0.010(2) -0.0075(17)
C25 0.0237(18) 0.027(2) 0.037(2) -0.0015(16) 0.0051(16) 0.0009(14)
C26 0.039(2) 0.039(2) 0.042(2) 0.0039(18) 0.0040(18) -0.0066(17)
C27 0.048(6) 0.042(5) 0.048(7) 0.009(5) 0.008(5) -0.003(4)
C28 0.056(4) 0.041(7) 0.034(5) 0.004(5) 0.011(4) -0.004(5)
C27A 0.054(6) 0.036(5) 0.040(7) 0.002(5) -0.006(5) -0.006(4)
C28A 0.058(5) 0.044(7) 0.043(6) 0.001(6) 0.014(4) -0.009(5)
C29 0.032(2) 0.072(3) 0.038(2) 0.012(2) 0.0010(19) 0.004(2)
C30 0.052(8) 0.087(7) 0.040(4) 0.011(5) 0.003(6) 0.007(6)
C31 0.035(7) 0.062(5) 0.044(6) 0.016(5) -0.010(5) 0.003(6)
C30A 0.034(6) 0.086(7) 0.035(4) 0.010(4) 0.006(5) -0.004(5)
C31A 0.043(8) 0.065(5) 0.047(7) 0.015(5) -0.007(6) 0.004(6)
C32 0.030(2) 0.038(2) 0.025(2) 0.0036(17) -0.0035(16) 0.0013(17)
C33 0.048(2) 0.039(2) 0.030(2) 0.0038(19) -0.0017(19) -0.0006(19)
C34 0.033(2) 0.035(2) 0.024(2) 0.0013(17) -0.0007(17) -0.0052(17)
C35 0.037(2) 0.030(2) 0.022(2) 0.0050(16) -0.0009(16) 0.0029(16)
O5 0.095(4) 0.157(5) 0.094(5) -0.051(4) 0.005(3) 0.022(4)
C41 0.097(4) 0.160(5) 0.098(5) -0.050(4) 0.004(4) 0.022(4)
C42 0.102(4) 0.163(5) 0.099(5) -0.052(4) -0.001(4) 0.019(4)
C43 0.103(4) 0.158(5) 0.097(5) -0.053(4) 0.005(4) 0.021(4)
C44 0.099(4) 0.158(5) 0.097(5) -0.052(4) 0.008(3) 0.022(4)
O5A 0.101(4) 0.158(5) 0.097(5) -0.052(4) 0.004(3) 0.021(4)
C41A 0.099(4) 0.158(5) 0.098(5) -0.052(4) 0.004(4) 0.022(4)
C42A 0.100(4) 0.160(5) 0.098(5) -0.053(4) 0.003(4) 0.024(4)
C43A 0.101(5) 0.162(5) 0.097(5) -0.053(4) 0.002(4) 0.023(4)
C44A 0.099(5) 0.158(5) 0.096(5) -0.052(4) 0.005(4) 0.021(4)
C51 0.050(2) 0.104(4) 0.070(3) -0.011(3) 0.019(2) -0.016(3)
C52 0.049(3) 0.096(4) 0.075(4) -0.009(3) 0.021(3) -0.019(3)
C52A 0.049(3) 0.096(4) 0.079(4) -0.010(3) 0.021(3) -0.014(3)
C53 0.055(2) 0.091(3) 0.081(3) -0.005(3) 0.028(2) -0.008(2)
C54 0.059(3) 0.086(4) 0.092(4) -0.025(3) 0.031(3) -0.015(3)
O7 0.0439(16) 0.083(2) 0.0456(17) -0.0130(17) 0.0192(14) -0.0030(16)
C61 0.049(2) 0.093(3) 0.051(2) -0.008(2) 0.0200(18) -0.004(2)
C62 0.059(3) 0.098(4) 0.052(3) -0.013(3) 0.024(2) 0.002(3)
C63 0.068(3) 0.100(4) 0.048(3) -0.015(4) 0.018(2) -0.002(4)
C62A 0.063(3) 0.104(4) 0.055(3) -0.003(4) 0.026(2) -0.003(3)
C63A 0.071(3) 0.103(4) 0.049(3) -0.012(3) 0.019(2) 0.003(3)
C64 0.061(2) 0.100(3) 0.051(2) -0.022(2) 0.0162(19) 0.002(2)
O8 0.147(4) 0.117(3) 0.104(4) -0.004(3) 0.012(3) 0.001(3)
C71 0.119(4) 0.108(4) 0.098(4) 0.017(3) 0.011(3) -0.011(3)
C72 0.120(4) 0.099(4) 0.109(4) 0.015(3) 0.016(3) 0.012(3)
C73 0.109(4) 0.099(4) 0.111(4) 0.011(3) 0.000(3) 0.005(3)
C74 0.100(4) 0.107(4) 0.119(4) 0.026(3) 0.020(3) 0.018(3)

loop_
_atom_type_symbol
_atom_type_description
_atom_type_scat_dispersion_real
_atom_type_scat_dispersion_imag
_atom_type_scat_source
C C 0.0181 0.0091 'International Tables Vol C Tables 4.2.6.8 and 6.1.1.4'
H H 0.0000 0.0000 'International Tables Vol C Tables 4.2.6.8 and 6.1.1.4'
N N 0.0311 0.0180 'International Tables Vol C Tables 4.2.6.8 and 6.1.1.4'
O O 0.0492 0.0322 'International Tables Vol C Tables 4.2.6.8 and 6.1.1.4'
Al Al 0.2130 0.2455 'International Tables Vol C Tables 4.2.6.8 and 6.1.1.4'
Fe Fe -1.1336 3.1974 'International Tables Vol C Tables 4.2.6.8 and 6.1.1.4'
Br Br -0.6763 1.2805 'International Tables Vol C Tables 4.2.6.8 and 6.1.1.4'

loop_
_geom_angle_atom_site_label_1
_geom_angle_atom_site_label_2
_geom_angle_atom_site_label_3
_geom_angle
C34 Fe1 C32 108.58(19)
C34 Fe1 C35 123.86(18)
C32 Fe1 C35 124.25(19)
C34 Fe1 C33 97.6(2)
C32 Fe1 C33 98.43(19)
C35 Fe1 C33 92.55(19)
C34 Fe1 Al1 87.04(13)
C32 Fe1 Al1 86.35(13)
C35 Fe1 Al1 79.28(13)
C33 Fe1 Al1 171.83(15)
C3 Al1 C7 88.73(14)
C3 Al1 Br1 104.80(10)
C7 Al1 Br1 103.84(11)
C3 Al1 Fe1 112.57(10)
C7 Al1 Fe1 113.54(11)
Br1 Al1 Fe1 126.54(5)
C3 N1 C1 110.5(3)
C3 N1 C8 124.9(3)
C1 N1 C8 124.5(3)
C3 N2 C2 111.4(3)
C3 N2 C4 123.7(3)
C2 N2 C4 124.7(3)
C7 N3 C5 111.6(3)
C7 N3 C4 123.2(3)
C5 N3 C4 125.1(3)
C7 N4 C6 110.6(3)
C7 N4 C20 125.2(3)
C6 N4 C20 124.1(3)
C54 O6 C51 108.3(4)
C2 C1 N1 107.6(3)
C1 C2 N2 106.2(3)
N2 C3 N1 104.4(3)
N2 C3 Al1 116.8(2)
N1 C3 Al1 138.6(3)
N2 C4 N3 111.6(3)
C6 C5 N3 106.3(3)
C5 C6 N4 107.1(3)
N3 C7 N4 104.3(3)
N3 C7 Al1 117.2(2)
N4 C7 Al1 138.3(3)
C9 C8 C13 123.7(4)
C9 C8 N1 118.4(3)
C13 C8 N1 117.9(3)
C8 C9 C10 116.5(4)
C8 C9 C17 123.8(4)
C10 C9 C17 119.6(4)
C11 C10 C9 120.9(5)
C10 C11 C12 121.0(5)
C11 C12 C13 121.2(5)
C12 C13 C8 116.6(4)
C12 C13 C14 120.6(4)
C8 C13 C14 122.8(4)
C15A C14 C16 111.1(12)
C15A C14 C13 110.1(13)
C16 C14 C13 121.7(7)
C15A C14 C15 10.5(15)
C16 C14 C15 102.9(12)
C13 C14 C15 111.2(13)
C15A C14 C16A 115.1(12)
C16 C14 C16A 18.7(8)
C13 C14 C16A 104.6(7)
C15 C14 C16A 105.1(11)
C9 C17 C18 109.5(4)
C9 C17 C19 111.5(4)
C18 C17 C19 112.4(4)
C25 C20 C21 123.7(4)
C25 C20 N4 118.1(3)
C21 C20 N4 118.1(3)
C22 C21 C20 115.8(4)
C22 C21 C29 121.6(4)
C20 C21 C29 122.6(4)
C23 C22 C21 121.9(4)
C24 C23 C22 120.8(4)
C23 C24 C25 120.9(5)
C20 C25 C24 116.8(4)
C20 C25 C26 123.8(4)
C24 C25 C26 119.3(4)
C27 C26 C25 117.2(9)
C27 C26 C28A 96.4(9)
C25 C26 C28A 113.4(9)
C27 C26 C28 112.9(9)
C25 C26 C28 106.4(8)
C28A C26 C28 16.9(8)
C27 C26 C27A 14.4(12)
C25 C26 C27A 105.4(7)
C28A C26 C27A 109.6(9)
C28 C26 C27A 126.3(9)
C30 C29 C31 112.6(15)
C30 C29 C21 118.8(10)
C31 C29 C21 112.2(13)
C30 C29 C31A 105.1(15)
C31 C29 C31A 11.7(15)
C21 C29 C31A 110.8(13)
C30 C29 C30A 15.6(11)
C31 C29 C30A 112.6(13)
C21 C29 C30A 106.6(8)
C31A C29 C30A 102.9(13)
O1 C32 Fe1 175.2(4)
O2 C33 Fe1 178.1(4)
O3 C34 Fe1 175.3(4)
O4 C35 Fe1 175.0(3)
C41 O5 C44 103.4(8)
C42 C41 O5 107.7(7)
C41 C42 C43 105.3(7)
C44 C43 C42 104.5(8)
C43 C44 O5 101.9(9)
C44A O5A C41A 107.1(8)
O5A C41A C42A 107.2(9)
C43A C42A C41A 103.3(10)
C42A C43A C44A 103.6(11)
O5A C44A C43A 104.7(10)
C52A C51 O6 111.3(9)
C52A C51 C52 20.7(10)
O6 C51 C52 104.0(8)
C53 C52 C51 103.3(10)
C51 C52A C53 107.1(11)
C52 C53 C54 101.9(8)
C52 C53 C52A 20.7(9)
C54 C53 C52A 103.6(7)
O6 C54 C53 109.6(5)
C61 O7 C64 108.6(4)
O7 C61 C62A 111.1(7)
O7 C61 C62 105.0(6)
C62A C61 C62 32.9(7)
C61 C62 C63 104.7(9)
C64 C63 C62 98.5(10)
C61 C62A C63A 104.8(10)
C62A C63A C64 107.6(12)
O7 C64 C63 112.5(7)
O7 C64 C63A 98.8(7)
C63 C64 C63A 22.0(8)
C74 O8 C71 108.2(5)
C72 C71 O8 106.7(6)
C73 C72 C71 107.7(6)
C72 C73 C74 109.4(6)
O8 C74 C73 107.0(6)

loop_
_geom_bond_atom_site_label_1
_geom_bond_atom_site_label_2
_geom_bond_distance
Br1 Al1 2.3173(11)
Fe1 C34 1.760(4)
Fe1 C32 1.760(4)
Fe1 C35 1.771(4)
Fe1 C33 1.771(4)
Fe1 Al1 2.4062(11)
Al1 C3 2.045(4)
Al1 C7 2.048(4)
N1 C3 1.359(4)
N1 C1 1.384(5)
N1 C8 1.453(5)
N2 C3 1.354(4)
N2 C2 1.388(4)
N2 C4 1.455(4)
N3 C7 1.355(4)
N3 C5 1.387(4)
N3 C4 1.455(4)
N4 C7 1.358(4)
N4 C6 1.393(5)
N4 C20 1.458(5)
O1 C32 1.166(5)
O2 C33 1.159(5)
O3 C34 1.163(5)
O4 C35 1.158(5)
O6 C54 1.401(7)
O6 C51 1.414(7)
C1 C2 1.339(5)
C5 C6 1.341(5)
C8 C9 1.388(6)
C8 C13 1.406(6)
C9 C10 1.415(6)
C9 C17 1.503(7)
C10 C11 1.365(9)
C11 C12 1.377(9)
C12 C13 1.394(6)
C13 C14 1.516(7)
C14 C15A 1.50(3)
C14 C16 1.498(17)
C14 C15 1.57(3)
C14 C16A 1.595(17)
C17 C18 1.531(7)
C17 C19 1.541(7)
C20 C25 1.387(6)
C20 C21 1.410(6)
C21 C22 1.390(6)
C21 C29 1.521(6)
C22 C23 1.380(7)
C23 C24 1.357(7)
C24 C25 1.410(6)
C25 C26 1.495(6)
C26 C27 1.450(18)
C26 C28A 1.51(2)
C26 C28 1.571(19)
C26 C27A 1.634(17)
C29 C30 1.46(2)
C29 C31 1.49(3)
C29 C31A 1.56(3)
C29 C30A 1.60(2)
O5 C41 1.436(11)
O5 C44 1.465(11)
C41 C42 1.425(11)
C42 C43 1.470(11)
C43 C44 1.431(12)
O5A C44A 1.425(13)
O5A C41A 1.427(13)
C41A C42A 1.453(13)
C42A C43A 1.440(14)
C43A C44A 1.458(14)
C51 C52A 1.379(17)
C51 C52 1.524(16)
C52 C53 1.459(19)
C52A C53 1.529(18)
C53 C54 1.470(8)
O7 C61 1.394(6)
O7 C64 1.421(7)
C61 C62A 1.405(13)
C61 C62 1.518(13)
C62 C63 1.55(2)
C63 C64 1.431(16)
C62A C63A 1.42(2)
C63A C64 1.569(17)
O8 C74 1.393(8)
O8 C71 1.439(8)
C71 C72 1.430(9)
C72 C73 1.375(9)
C73 C74 1.437(9)
